data_1551778
loop_
_publ_author_name
'KAMIGAUCHI, Miyoko'
'MAEKAWA, Yukiko'
'IN, Yasuko'
'ISHIDA, Toshimasa'

_publ_section_title
;
 X-ray Structure Analysis of (d)-11-Oxo-corynoline, a
 Hexahydrobenzo[c]phenanthridine-type Alkaloid
;
_journal_name_full 'X-ray Structure Analysis Online'
_journal_page_first 87
_journal_paper_doi 10.2116/xraystruct.25.87
_journal_volume 25
_journal_year 2009
_chemical_formula_sum 'C21 H19 N O5'
_chemical_formula_weight 365.37
_space_group_IT_number 19
_space_group_name_Hall 'P 2ac 2ab'
_space_group_name_H-M_alt 'P 21 21 21'
_symmetry_cell_setting orthorhombic
_symmetry_space_group_name_Hall 'P 2ac 2ab'
_symmetry_space_group_name_H-M 'P 21 21 21'
_atom_sites_solution_hydrogens geom
_atom_sites_solution_primary direct
_atom_sites_solution_secondary difmap
_audit_creation_method SHELXL-97
_cell_angle_alpha 90.00
_cell_angle_beta 90.00
_cell_angle_gamma 90.00
_cell_formula_units_Z 4
_cell_length_a 7.8481(6)
_cell_length_b 10.1203(8)
_cell_length_c 21.5728(17)
_cell_measurement_reflns_used 4546
_cell_measurement_temperature 120(2)
_cell_measurement_theta_max 28,25
_cell_measurement_theta_min 2,76
_cell_volume 1713.4(2)
_computing_structure_refinement 'SHELXL-97 (Sheldrick, 1997)'
_diffrn_ambient_temperature 120(2)
_diffrn_measured_fraction_theta_full 0.973
_diffrn_measured_fraction_theta_max 0.973
_diffrn_measurement_device_type 'CCD area detector'
_diffrn_measurement_method 'phi and omega scans'
_diffrn_radiation_monochromator graphite
_diffrn_radiation_source 'fine-focus sealed tube'
_diffrn_radiation_type MoK\a
_diffrn_radiation_wavelength 0.71073
_diffrn_reflns_av_R_equivalents 0.0277
_diffrn_reflns_av_sigmaI/netI 0.0324
_diffrn_reflns_limit_h_max 9
_diffrn_reflns_limit_h_min -10
_diffrn_reflns_limit_k_max 13
_diffrn_reflns_limit_k_min -11
_diffrn_reflns_limit_l_max 25
_diffrn_reflns_limit_l_min -27
_diffrn_reflns_number 11136
_diffrn_reflns_theta_full 28.28
_diffrn_reflns_theta_max 28.28
_diffrn_reflns_theta_min 1.89
_exptl_absorpt_coefficient_mu 0.102
_exptl_absorpt_correction_T_max 0.9919
_exptl_absorpt_correction_T_min 0.9653
_exptl_crystal_density_diffrn 1.416
_exptl_crystal_density_method 'not measured'
_exptl_crystal_F_000 768
_exptl_crystal_size_max 0.35
_exptl_crystal_size_mid 0.30
_exptl_crystal_size_min 0.08
_refine_diff_density_max 0.414
_refine_diff_density_min -0.215
_refine_diff_density_rms 0.060
_refine_ls_abs_structure_details 'Flack H D (1983), Acta Cryst. A39, 876-881'
_refine_ls_abs_structure_Flack 0.2(10)
_refine_ls_extinction_method none
_refine_ls_goodness_of_fit_ref 1.184
_refine_ls_hydrogen_treatment mixed
_refine_ls_matrix_type full
_refine_ls_number_parameters 244
_refine_ls_number_reflns 4066
_refine_ls_number_restraints 0
_refine_ls_restrained_S_all 1.184
_refine_ls_R_factor_all 0.0496
_refine_ls_R_factor_gt 0.0485
_refine_ls_shift/su_max 0.000
_refine_ls_shift/su_mean 0.000
_refine_ls_structure_factor_coef Fsqd
_refine_ls_weighting_details 'calc w=1/[\s^2^(Fo^2^)+(0.0629P)^2^+0.3494P] where P=(Fo^2^+2Fc^2^)/3'
_refine_ls_weighting_scheme calc
_refine_ls_wR_factor_gt 0.1214
_refine_ls_wR_factor_ref 0.1224
_reflns_number_gt 3973
_reflns_number_total 4066
_reflns_threshold_expression >2sigma(I)
_cod_data_source_file 25_87_1.cif
_cod_data_source_block '_(d)-11-Oxo-corynoline'
_cod_original_sg_symbol_H-M P212121
_cod_database_code 1551778

loop_
_symmetry_equiv_pos_as_xyz
'x, y, z'
'-x+1/2, -y, z+1/2'
'x+1/2, -y+1/2, -z'
'-x, y+1/2, -z+1/2'

loop_
_atom_site_label
_atom_site_type_symbol
_atom_site_fract_x
_atom_site_fract_y
_atom_site_fract_z
_atom_site_U_iso_or_equiv
_atom_site_adp_type
_atom_site_occupancy
_atom_site_symmetry_multiplicity
_atom_site_calc_flag
_atom_site_refinement_flags
C1 C 0.3685(2) 0.93233(18) 0.11687(9) 0.0204(4) Uani 1 1 d .
H1 H 0.2774 0.9551 0.1423 0.024 Uiso 1 1 calc R
C2 C 0.4102(2) 1.00647(18) 0.06597(9) 0.0214(4) Uani 1 1 d .
C3 C 0.5429(3) 0.97355(19) 0.02715(9) 0.0238(4) Uani 1 1 d .
C4 C 0.6401(3) 0.8625(2) 0.03699(9) 0.0258(4) Uani 1 1 d .
H4 H 0.7271 0.8389 0.0099 0.031 Uiso 1 1 calc R
N5 N 0.8347(2) 0.69556(15) 0.15380(8) 0.0208(3) Uani 1 1 d .
C6 C 0.9625(2) 0.59079(17) 0.15615(9) 0.0208(4) Uani 1 1 d .
H6A H 1.0311 0.6015 0.1932 0.025 Uiso 1 1 calc R
H6B H 1.0373 0.5986 0.1205 0.025 Uiso 1 1 calc R
C7 C 0.9814(2) 0.34626(19) 0.16853(9) 0.0202(4) Uani 1 1 d .
C8 C 0.9179(3) 0.21909(18) 0.16909(8) 0.0195(4) Uani 1 1 d .
C9 C 0.7490(2) 0.19400(17) 0.15775(9) 0.0211(4) Uani 1 1 d .
H9 H 0.7046 0.1088 0.1591 0.025 Uiso 1 1 calc R
C10 C 0.6475(2) 0.30344(18) 0.14408(8) 0.0190(4) Uani 1 1 d .
H10 H 0.5328 0.2897 0.1354 0.023 Uiso 1 1 calc R
C11 C 0.5093(2) 0.59995(17) 0.18733(8) 0.0174(3) Uani 1 1 d .
C12 C 0.4350(3) 0.73862(18) 0.18615(9) 0.0211(4) Uani 1 1 d .
H12A H 0.3126 0.7316 0.1914 0.025 Uiso 1 1 calc R
H12B H 0.4790 0.7864 0.2217 0.025 Uiso 1 1 calc R
C13 C 0.5983(2) 0.55052(17) 0.12812(8) 0.0163(3) Uani 1 1 d .
C14 C 0.7097(2) 0.66645(18) 0.10411(8) 0.0182(4) Uani 1 1 d .
H14 H 0.7704 0.6385 0.0666 0.022 Uiso 1 1 calc R
C15 C 0.4690(2) 0.82043(17) 0.12898(8) 0.0192(4) Uani 1 1 d .
C16 C 0.6025(2) 0.78613(18) 0.08956(9) 0.0195(4) Uani 1 1 d .
C17 C 0.7099(2) 0.43247(17) 0.14286(8) 0.0169(3) Uani 1 1 d .
C18 C 0.8829(2) 0.45558(18) 0.15644(8) 0.0185(4) Uani 1 1 d .
C19 C 1.1943(3) 0.2111(2) 0.19210(11) 0.0271(4) Uani 1 1 d .
H19A H 1.2839 0.1834 0.1640 0.033 Uiso 1 1 calc R
H19B H 1.2354 0.2006 0.2342 0.033 Uiso 1 1 calc R
C20 C 0.4424(3) 1.1686(2) -0.00359(9) 0.0279(4) Uani 1 1 d .
H20A H 0.3769 1.1974 -0.0392 0.034 Uiso 1 1 calc R
H20B H 0.5071 1.2433 0.0119 0.034 Uiso 1 1 calc R
C21 C 0.4588(3) 0.51693(19) 0.08030(9) 0.0242(4) Uani 1 1 d .
H21A H 0.3912 0.5941 0.0723 0.036 Uiso 1 1 calc R
H21B H 0.3873 0.4480 0.0964 0.036 Uiso 1 1 calc R
H21C H 0.5111 0.4877 0.0425 0.036 Uiso 1 1 calc R
C22 C 0.9206(3) 0.8227(2) 0.14783(13) 0.0329(5) Uani 1 1 d .
H22A H 0.8373 0.8921 0.1463 0.049 Uiso 1 1 calc R
H22B H 0.9870 0.8236 0.1104 0.049 Uiso 1 1 calc R
H22C H 0.9942 0.8362 0.1828 0.049 Uiso 1 1 calc R
O1 O 1.04703(19) 0.13139(14) 0.18294(7) 0.0292(3) Uani 1 1 d .
O2 O 1.15303(18) 0.34605(14) 0.18103(8) 0.0317(4) Uani 1 1 d .
O3 O 0.3307(2) 1.11908(14) 0.04379(7) 0.0293(3) Uani 1 1 d .
O4 O 0.5548(2) 1.06359(15) -0.02073(7) 0.0337(4) Uani 1 1 d .
O5 O 0.4956(2) 0.53223(14) 0.23291(6) 0.0280(3) Uani 1 1 d .

loop_
_atom_site_aniso_label
_atom_site_aniso_U_11
_atom_site_aniso_U_22
_atom_site_aniso_U_33
_atom_site_aniso_U_23
_atom_site_aniso_U_13
_atom_site_aniso_U_12
C1 0.0185(8) 0.0191(8) 0.0235(9) -0.0019(7) 0.0020(7) 0.0006(7)
C2 0.0244(9) 0.0168(8) 0.0230(9) -0.0009(7) -0.0050(7) 0.0027(7)
C3 0.0315(10) 0.0226(9) 0.0174(8) 0.0046(7) 0.0002(7) 0.0001(8)
C4 0.0289(10) 0.0255(9) 0.0229(9) 0.0044(8) 0.0075(8) 0.0052(8)
N5 0.0177(7) 0.0154(7) 0.0294(9) -0.0001(6) -0.0008(6) -0.0002(6)
C6 0.0174(8) 0.0165(8) 0.0284(9) -0.0010(7) -0.0034(7) 0.0003(7)
C7 0.0196(9) 0.0201(8) 0.0209(9) 0.0008(7) -0.0036(7) -0.0005(7)
C8 0.0264(9) 0.0164(8) 0.0156(8) 0.0029(6) 0.0008(7) 0.0012(7)
C9 0.0241(9) 0.0158(8) 0.0233(9) 0.0014(7) 0.0050(7) -0.0034(7)
C10 0.0170(8) 0.0204(9) 0.0197(8) -0.0003(7) 0.0014(7) -0.0021(7)
C11 0.0134(8) 0.0211(8) 0.0178(8) -0.0009(7) 0.0003(6) -0.0006(7)
C12 0.0234(9) 0.0211(9) 0.0188(8) 0.0025(7) 0.0069(7) 0.0033(7)
C13 0.0166(8) 0.0155(8) 0.0166(8) 0.0018(6) -0.0003(6) -0.0001(7)
C14 0.0190(8) 0.0168(8) 0.0190(9) 0.0031(6) 0.0031(7) 0.0028(7)
C15 0.0205(9) 0.0187(8) 0.0185(8) 0.0001(7) 0.0004(7) 0.0009(7)
C16 0.0206(9) 0.0180(8) 0.0199(8) 0.0016(7) 0.0016(7) 0.0022(7)
C17 0.0190(8) 0.0163(8) 0.0153(8) -0.0004(6) 0.0013(6) 0.0010(7)
C18 0.0206(8) 0.0174(8) 0.0177(8) -0.0005(7) -0.0015(7) -0.0016(7)
C19 0.0205(9) 0.0230(9) 0.0379(11) 0.0023(9) 0.0003(8) 0.0042(8)
C20 0.0409(11) 0.0203(9) 0.0226(9) 0.0033(7) -0.0011(9) 0.0040(9)
C21 0.0251(9) 0.0230(9) 0.0245(10) -0.0021(7) -0.0078(7) 0.0016(8)
C22 0.0241(10) 0.0175(9) 0.0571(14) 0.0015(9) -0.0050(10) -0.0028(8)
O1 0.0259(7) 0.0191(7) 0.0425(9) 0.0047(6) -0.0048(6) 0.0023(6)
O2 0.0220(7) 0.0213(7) 0.0518(10) 0.0032(7) -0.0146(7) 0.0006(6)
O3 0.0347(8) 0.0234(7) 0.0299(8) 0.0084(6) 0.0018(6) 0.0089(6)
O4 0.0495(10) 0.0287(7) 0.0229(7) 0.0110(6) 0.0084(7) 0.0134(7)
O5 0.0390(8) 0.0228(7) 0.0221(7) 0.0057(5) 0.0085(6) 0.0057(6)

loop_
_atom_type_symbol
_atom_type_description
_atom_type_scat_dispersion_real
_atom_type_scat_dispersion_imag
_atom_type_scat_source
C C 0.0033 0.0016 'International Tables Vol C Tables 4.2.6.8 and 6.1.1.4'
H H 0.0000 0.0000 'International Tables Vol C Tables 4.2.6.8 and 6.1.1.4'
N N 0.0061 0.0033 'International Tables Vol C Tables 4.2.6.8 and 6.1.1.4'
O O 0.0106 0.0060 'International Tables Vol C Tables 4.2.6.8 and 6.1.1.4'

loop_
_geom_angle_atom_site_label_1
_geom_angle_atom_site_label_2
_geom_angle_atom_site_label_3
_geom_angle
C2 C1 C15 117.16(17)
C1 C2 C3 122.40(17)
C1 C2 O3 128.32(18)
C3 C2 O3 109.26(17)
C4 C3 C2 121.55(17)
C4 C3 O4 128.15(18)
C2 C3 O4 110.27(17)
C3 C4 C16 117.28(17)
C22 N5 C6 109.06(15)
C22 N5 C14 114.67(16)
C6 N5 C14 109.59(14)
N5 C6 C18 112.08(14)
O2 C7 C18 126.16(17)
O2 C7 C8 110.54(16)
C18 C7 C8 123.30(17)
C9 C8 O1 129.00(17)
C9 C8 C7 121.33(17)
O1 C8 C7 109.66(16)
C8 C9 C10 116.26(16)
C17 C10 C9 123.10(17)
O5 C11 C12 120.36(16)
O5 C11 C13 122.23(16)
C12 C11 C13 117.40(15)
C15 C12 C11 116.90(15)
C17 C13 C11 110.15(14)
C17 C13 C21 112.15(15)
C11 C13 C21 107.74(14)
C17 C13 C14 109.89(14)
C11 C13 C14 106.68(14)
C21 C13 C14 110.06(14)
N5 C14 C16 111.11(15)
N5 C14 C13 106.36(14)
C16 C14 C13 111.25(14)
C16 C15 C1 120.64(16)
C16 C15 C12 119.67(16)
C1 C15 C12 119.67(16)
C15 C16 C4 120.93(17)
C15 C16 C14 119.52(16)
C4 C16 C14 119.55(17)
C10 C17 C18 119.36(16)
C10 C17 C13 122.59(15)
C18 C17 C13 118.04(16)
C7 C18 C17 116.61(16)
C7 C18 C6 119.96(16)
C17 C18 C6 123.39(16)
O1 C19 O2 109.61(15)
O4 C20 O3 107.51(15)
C8 O1 C19 105.18(14)
C7 O2 C19 104.93(15)
C2 O3 C20 104.95(15)
C3 O4 C20 104.81(15)

loop_
_geom_bond_atom_site_label_1
_geom_bond_atom_site_label_2
_geom_bond_distance
C1 C2 1.370(3)
C1 C15 1.405(2)
C2 C3 1.377(3)
C2 O3 1.385(2)
C3 C4 1.375(3)
C3 O4 1.381(2)
C4 C16 1.404(3)
N5 C22 1.459(2)
N5 C6 1.460(2)
N5 C14 1.483(2)
C6 C18 1.504(2)
C7 O2 1.374(2)
C7 C18 1.375(3)
C7 C8 1.380(3)
C8 C9 1.372(3)
C8 O1 1.380(2)
C9 C10 1.396(3)
C10 C17 1.395(2)
C11 O5 1.203(2)
C11 C12 1.520(2)
C11 C13 1.539(2)
C12 C15 1.509(3)
C13 C17 1.515(2)
C13 C21 1.542(2)
C13 C14 1.552(2)
C14 C16 1.508(2)
C15 C16 1.393(3)
C17 C18 1.408(2)
C19 O1 1.424(2)
C19 O2 1.423(2)
C20 O4 1.430(2)
C20 O3 1.437(3)

loop_
_geom_torsion_atom_site_label_1
_geom_torsion_atom_site_label_2
_geom_torsion_atom_site_label_3
_geom_torsion_atom_site_label_4
_geom_torsion
C15 C1 C2 C3 1.0(3)
C15 C1 C2 O3 179.09(17)
C1 C2 C3 C4 0.9(3)
O3 C2 C3 C4 -177.54(18)
C1 C2 C3 O4 179.02(17)
O3 C2 C3 O4 0.6(2)
C2 C3 C4 C16 -2.2(3)
O4 C3 C4 C16 -179.9(2)
C22 N5 C6 C18 -174.78(17)
C14 N5 C6 C18 -48.5(2)
O2 C7 C8 C9 -179.93(18)
C18 C7 C8 C9 -0.4(3)
O2 C7 C8 O1 0.8(2)
C18 C7 C8 O1 -179.67(17)
O1 C8 C9 C10 -179.22(18)
C7 C8 C9 C10 1.7(3)
C8 C9 C10 C17 -1.2(3)
O5 C11 C12 C15 175.62(18)
C13 C11 C12 C15 -5.4(2)
O5 C11 C13 C17 -18.6(2)
C12 C11 C13 C17 162.46(15)
O5 C11 C13 C21 104.0(2)
C12 C11 C13 C21 -74.92(19)
O5 C11 C13 C14 -137.81(18)
C12 C11 C13 C14 43.23(19)
C22 N5 C14 C16 -43.0(2)
C6 N5 C14 C16 -166.05(15)
C22 N5 C14 C13 -164.25(16)
C6 N5 C14 C13 72.74(17)
C17 C13 C14 N5 -58.34(17)
C11 C13 C14 N5 61.06(17)
C21 C13 C14 N5 177.68(14)
C17 C13 C14 C16 -179.46(15)
C11 C13 C14 C16 -60.06(18)
C21 C13 C14 C16 56.56(19)
C2 C1 C15 C16 -1.5(3)
C2 C1 C15 C12 176.93(17)
C11 C12 C15 C16 -19.1(3)
C11 C12 C15 C1 162.48(16)
C1 C15 C16 C4 0.2(3)
C12 C15 C16 C4 -178.21(19)
C1 C15 C16 C14 179.26(17)
C12 C15 C16 C14 0.9(3)
C3 C4 C16 C15 1.6(3)
C3 C4 C16 C14 -177.46(18)
N5 C14 C16 C15 -77.9(2)
C13 C14 C16 C15 40.4(2)
N5 C14 C16 C4 101.2(2)
C13 C14 C16 C4 -140.49(18)
C9 C10 C17 C18 -0.6(3)
C9 C10 C17 C13 -179.82(17)
C11 C13 C17 C10 85.9(2)
C21 C13 C17 C10 -34.1(2)
C14 C13 C17 C10 -156.85(16)
C11 C13 C17 C18 -93.37(18)
C21 C13 C17 C18 146.64(16)
C14 C13 C17 C18 23.9(2)
O2 C7 C18 C17 178.04(18)
C8 C7 C18 C17 -1.4(3)
O2 C7 C18 C6 0.0(3)
C8 C7 C18 C6 -179.43(18)
C10 C17 C18 C7 1.8(3)
C13 C17 C18 C7 -178.89(16)
C10 C17 C18 C6 179.79(17)
C13 C17 C18 C6 -0.9(3)
N5 C6 C18 C7 -169.54(17)
N5 C6 C18 C17 12.5(2)
C9 C8 O1 C19 -178.2(2)
C7 C8 O1 C19 1.0(2)
O2 C19 O1 C8 -2.4(2)
C18 C7 O2 C19 178.25(19)
C8 C7 O2 C19 -2.3(2)
O1 C19 O2 C7 2.9(2)
C1 C2 O3 C20 170.4(2)
C3 C2 O3 C20 -11.3(2)
O4 C20 O3 C2 17.6(2)
C4 C3 O4 C20 -171.6(2)
C2 C3 O4 C20 10.4(2)
O3 C20 O4 C3 -17.2(2)
